data_7048288
loop_
_publ_author_name
'Rodr\'iguez-Rey, Jos\'e Luis'
'Esteban-G\'omez, David'
'Platas-Iglesias, Carlos'
'Sousa-Pedrares, Antonio'

_publ_section_title
;
 Electronic versus steric control in palladium complexes of carboranyl
 phosphine-iminophosphorane ligands.
;
_journal_issue 2
_journal_name_full 'Dalton transactions (Cambridge, England : 2003)'
_journal_page_first 486
_journal_page_last 503
_journal_paper_doi 10.1039/c8dt04006k
_journal_volume 48
_journal_year 2019
_chemical_formula_sum 'C39 H33 Cl8 N P2 Pd'
_chemical_formula_weight 967.60
_space_group_crystal_system monoclinic
_space_group_IT_number 14
_space_group_name_Hall '-P 2ybc'
_space_group_name_H-M_alt 'P 1 21/c 1'
_symmetry_space_group_name_Hall '-P 2ybc'
_symmetry_space_group_name_H-M 'P 1 21/c 1'
_atom_sites_solution_hydrogens geom
_audit_creation_method SHELXL-2014/7
_audit_update_record
;
2018-07-12 deposited with the CCDC.
2018-11-30 downloaded from the CCDC.
;
_cell_angle_alpha 90
_cell_angle_beta 107.832(5)
_cell_angle_gamma 90
_cell_formula_units_Z 4
_cell_length_a 15.7503(16)
_cell_length_b 15.9367(16)
_cell_length_c 17.0977(16)
_cell_measurement_reflns_used 1990
_cell_measurement_temperature 100(2)
_cell_measurement_theta_max 23.66
_cell_measurement_theta_min 2.465
_cell_volume 4085.5(7)
_computing_cell_refinement 'BRUKER APEX2'
_computing_data_collection 'BRUKER APEX2'
_computing_data_reduction 'Bruker SAINT'
_computing_structure_refinement 'SHELXL-2014/7 (Sheldrick, 2014)'
_computing_structure_solution SHELXT-2014
_diffrn_ambient_temperature 100(2)
_diffrn_measured_fraction_theta_full 0.999
_diffrn_measured_fraction_theta_max 0.998
_diffrn_measurement_device_type 'Bruker Kappa APEXII CCD'
_diffrn_measurement_method 'omega and phi scans'
_diffrn_radiation_type MoK\a
_diffrn_radiation_wavelength 0.71073
_diffrn_reflns_av_R_equivalents 0.0864
_diffrn_reflns_av_unetI/netI 0.0703
_diffrn_reflns_Laue_measured_fraction_full 0.999
_diffrn_reflns_Laue_measured_fraction_max 0.998
_diffrn_reflns_limit_h_max 19
_diffrn_reflns_limit_h_min -19
_diffrn_reflns_limit_k_max 19
_diffrn_reflns_limit_k_min -19
_diffrn_reflns_limit_l_max 19
_diffrn_reflns_limit_l_min -21
_diffrn_reflns_number 60588
_diffrn_reflns_point_group_measured_fraction_full 0.999
_diffrn_reflns_point_group_measured_fraction_max 0.998
_diffrn_reflns_theta_full 25.242
_diffrn_reflns_theta_max 26.372
_diffrn_reflns_theta_min 1.788
_exptl_absorpt_coefficient_mu 1.086
_exptl_absorpt_correction_T_max 0.8495
_exptl_absorpt_correction_T_min 0.7340
_exptl_absorpt_correction_type multi-scan
_exptl_absorpt_process_details
;
 Sheldrick, G.M. SADABS: Program for absorption correction
 using area detector data. University of G\"ottingen, Germany, 1996.
;
_exptl_crystal_colour Yellow
_exptl_crystal_density_diffrn 1.573
_exptl_crystal_description Needle
_exptl_crystal_F_000 1944
_exptl_crystal_size_max 0.600
_exptl_crystal_size_mid 0.090
_exptl_crystal_size_min 0.030
_refine_diff_density_max 1.728
_refine_diff_density_min -1.195
_refine_diff_density_rms 0.116
_refine_ls_extinction_method none
_refine_ls_goodness_of_fit_ref 1.013
_refine_ls_hydrogen_treatment constr
_refine_ls_matrix_type full
_refine_ls_number_parameters 460
_refine_ls_number_reflns 8352
_refine_ls_number_restraints 0
_refine_ls_restrained_S_all 1.013
_refine_ls_R_factor_all 0.0787
_refine_ls_R_factor_gt 0.0422
_refine_ls_shift/su_max 0.001
_refine_ls_shift/su_mean 0.000
_refine_ls_structure_factor_coef Fsqd
_refine_ls_weighting_details 'w=1/[\s^2^(Fo^2^)+(0.0257P)^2^+7.8696P] where P=(Fo^2^+2Fc^2^)/3'
_refine_ls_weighting_scheme calc
_refine_ls_wR_factor_gt 0.0766
_refine_ls_wR_factor_ref 0.0885
_reflns_Friedel_coverage 0.000
_reflns_number_gt 5866
_reflns_number_total 8352
_reflns_threshold_expression 'I > 2\s(I)'
_cod_data_source_file c8dt04006k2.cif
_cod_data_source_block Pd6
_cod_depositor_comments 'Adding full bibliography for 7048284--7048289.cif.'
_cod_database_code 7048288
_shelx_shelxl_version_number 2014/7
_shelx_space_group_comment
;
The symmetry employed for this shelxl refinement is uniquely defined
by the following loop, which should always be used as a source of
symmetry information in preference to the above space-group names.
They are only intended as comments.
;
_shelx_estimated_absorpt_t_min 0.562
_shelx_estimated_absorpt_t_max 0.968

loop_
_space_group_symop_operation_xyz
'x, y, z'
'-x, y+1/2, -z+1/2'
'-x, -y, -z'
'x, -y-1/2, z-1/2'

loop_
_atom_site_label
_atom_site_type_symbol
_atom_site_fract_x
_atom_site_fract_y
_atom_site_fract_z
_atom_site_U_iso_or_equiv
_atom_site_adp_type
_atom_site_occupancy
_atom_site_site_symmetry_order
_atom_site_calc_flag
_atom_site_refinement_flags_posn
_atom_site_refinement_flags_adp
Pd1 Pd 0.34304(2) 0.22505(2) 0.72746(2) 0.01045(8) Uani 1 1 d . .
Cl1 Cl 0.46851(6) 0.17628(6) 0.82547(6) 0.0176(2) Uani 1 1 d . .
Cl2 Cl 0.28641(6) 0.29002(6) 0.82648(5) 0.0155(2) Uani 1 1 d . .
P1 P 0.24867(6) 0.27755(6) 0.54781(6) 0.0113(2) Uani 1 1 d . .
P2 P 0.40292(6) 0.17868(6) 0.63419(6) 0.0109(2) Uani 1 1 d . .
N1 N 0.23062(19) 0.25652(19) 0.63315(18) 0.0135(7) Uani 1 1 d . .
C1 C 0.1471(2) 0.2777(2) 0.6448(2) 0.0140(8) Uani 1 1 d . .
C2 C 0.0925(2) 0.2135(2) 0.6581(2) 0.0154(8) Uani 1 1 d . .
C3 C 0.0091(3) 0.2343(3) 0.6640(2) 0.0214(9) Uani 1 1 d . .
H3 H -0.0286 0.1911 0.6726 0.026 Uiso 1 1 calc R U
C4 C -0.0201(3) 0.3162(3) 0.6577(3) 0.0256(10) Uani 1 1 d . .
H4 H -0.0778 0.3290 0.6612 0.031 Uiso 1 1 calc R U
C5 C 0.0338(3) 0.3791(3) 0.6463(3) 0.0239(10) Uani 1 1 d . .
H5 H 0.0142 0.4357 0.6429 0.029 Uiso 1 1 calc R U
C6 C 0.1173(3) 0.3603(2) 0.6398(2) 0.0184(9) Uani 1 1 d . .
H6 H 0.1545 0.4042 0.6319 0.022 Uiso 1 1 calc R U
C7 C 0.1207(2) 0.1239(2) 0.6663(2) 0.0155(9) Uani 1 1 d . .
C8 C 0.1691(3) 0.0916(3) 0.7423(3) 0.0268(10) Uani 1 1 d . .
H8 H 0.1868 0.1278 0.7887 0.032 Uiso 1 1 calc R U
C9 C 0.1920(3) 0.0070(3) 0.7516(3) 0.0337(12) Uani 1 1 d . .
H9 H 0.2248 -0.0141 0.8042 0.040 Uiso 1 1 calc R U
C10 C 0.1675(3) -0.0463(3) 0.6851(3) 0.0295(11) Uani 1 1 d . .
H10 H 0.1828 -0.1041 0.6916 0.035 Uiso 1 1 calc R U
C11 C 0.1206(3) -0.0150(3) 0.6093(3) 0.0287(11) Uani 1 1 d . .
H11 H 0.1046 -0.0513 0.5629 0.034 Uiso 1 1 calc R U
C12 C 0.0965(3) 0.0692(3) 0.5997(3) 0.0233(10) Uani 1 1 d . .
H12 H 0.0631 0.0896 0.5470 0.028 Uiso 1 1 calc R U
C13 C 0.3164(2) 0.1921(2) 0.5349(2) 0.0119(8) Uani 1 1 d . .
H13A H 0.3438 0.2048 0.4912 0.014 Uiso 1 1 calc R U
H13B H 0.2803 0.1403 0.5196 0.014 Uiso 1 1 calc R U
C14 C 0.1464(2) 0.2824(2) 0.4639(2) 0.0118(8) Uani 1 1 d . .
C15 C 0.1036(2) 0.2091(2) 0.4298(2) 0.0167(9) Uani 1 1 d . .
H15 H 0.1313 0.1565 0.4470 0.020 Uiso 1 1 calc R U
C16 C 0.0208(3) 0.2119(3) 0.3706(3) 0.0247(10) Uani 1 1 d . .
H16 H -0.0081 0.1615 0.3471 0.030 Uiso 1 1 calc R U
C17 C -0.0197(3) 0.2883(3) 0.3459(3) 0.0252(10) Uani 1 1 d . .
H17 H -0.0768 0.2903 0.3058 0.030 Uiso 1 1 calc R U
C18 C 0.0225(3) 0.3616(3) 0.3792(3) 0.0296(11) Uani 1 1 d . .
H18 H -0.0056 0.4140 0.3617 0.036 Uiso 1 1 calc R U
C19 C 0.1056(3) 0.3590(2) 0.4380(3) 0.0229(10) Uani 1 1 d . .
H19 H 0.1346 0.4097 0.4605 0.027 Uiso 1 1 calc R U
C20 C 0.3103(2) 0.3720(2) 0.5476(2) 0.0128(8) Uani 1 1 d . .
C21 C 0.3327(3) 0.3939(2) 0.4772(2) 0.0171(9) Uani 1 1 d . .
H21 H 0.3142 0.3596 0.4296 0.021 Uiso 1 1 calc R U
C22 C 0.3818(3) 0.4657(2) 0.4772(2) 0.0192(9) Uani 1 1 d . .
H22 H 0.3964 0.4815 0.4293 0.023 Uiso 1 1 calc R U
C23 C 0.4099(3) 0.5150(2) 0.5479(3) 0.0218(10) Uani 1 1 d . .
H23 H 0.4434 0.5646 0.5478 0.026 Uiso 1 1 calc R U
C24 C 0.3892(3) 0.4925(2) 0.6181(2) 0.0187(9) Uani 1 1 d . .
H24 H 0.4095 0.5259 0.6663 0.022 Uiso 1 1 calc R U
C25 C 0.3391(2) 0.4213(2) 0.6180(2) 0.0154(9) Uani 1 1 d . .
H25 H 0.3243 0.4061 0.6659 0.018 Uiso 1 1 calc R U
C26 C 0.4971(2) 0.2377(2) 0.6236(2) 0.0141(8) Uani 1 1 d . .
C27 C 0.5241(3) 0.2259(3) 0.5546(2) 0.0252(10) Uani 1 1 d . .
H27 H 0.4930 0.1876 0.5132 0.030 Uiso 1 1 calc R U
C28 C 0.5966(3) 0.2700(3) 0.5461(3) 0.0321(11) Uani 1 1 d . .
H28 H 0.6155 0.2616 0.4991 0.038 Uiso 1 1 calc R U
C29 C 0.6410(3) 0.3261(3) 0.6058(3) 0.0275(10) Uani 1 1 d . .
H29 H 0.6917 0.3552 0.6006 0.033 Uiso 1 1 calc R U
C30 C 0.6122(3) 0.3399(3) 0.6727(3) 0.0250(10) Uani 1 1 d . .
H30 H 0.6416 0.3803 0.7126 0.030 Uiso 1 1 calc R U
C31 C 0.5403(3) 0.2952(2) 0.6824(2) 0.0185(9) Uani 1 1 d . .
H31 H 0.5212 0.3043 0.7293 0.022 Uiso 1 1 calc R U
C32 C 0.4329(2) 0.0693(2) 0.6364(2) 0.0127(8) Uani 1 1 d . .
C33 C 0.3658(3) 0.0104(2) 0.6307(2) 0.0179(9) Uani 1 1 d . .
H33 H 0.3075 0.0284 0.6285 0.022 Uiso 1 1 calc R U
C34 C 0.3844(3) -0.0743(2) 0.6283(2) 0.0249(10) Uani 1 1 d . .
H34 H 0.3385 -0.1145 0.6233 0.030 Uiso 1 1 calc R U
C35 C 0.4694(3) -0.1006(3) 0.6332(2) 0.0252(10) Uani 1 1 d . .
H35 H 0.4818 -0.1588 0.6312 0.030 Uiso 1 1 calc R U
C36 C 0.5356(3) -0.0428(3) 0.6410(3) 0.0272(10) Uani 1 1 d . .
H36 H 0.5942 -0.0612 0.6453 0.033 Uiso 1 1 calc R U
C37 C 0.5183(3) 0.0422(3) 0.6427(3) 0.0228(10) Uani 1 1 d . .
H37 H 0.5649 0.0819 0.6483 0.027 Uiso 1 1 calc R U
C1S C 0.1896(3) 0.0106(3) 0.3312(2) 0.0220(9) Uani 1 1 d . .
H1S H 0.1960 0.0709 0.3179 0.026 Uiso 1 1 calc R U
Cl1S Cl 0.07942(7) -0.00704(7) 0.33202(8) 0.0330(3) Uani 1 1 d . .
Cl2S Cl 0.21401(7) -0.05220(7) 0.25647(7) 0.0311(3) Uani 1 1 d . .
Cl3S Cl 0.26475(7) -0.01153(7) 0.42927(7) 0.0297(3) Uani 1 1 d . .
C2S C 0.1828(4) -0.2926(3) 0.5535(3) 0.0454(14) Uani 1 1 d . .
H2S H 0.1212 -0.2890 0.5584 0.054 Uiso 1 1 calc R U
Cl4S Cl 0.19515(9) -0.21156(8) 0.49147(8) 0.0485(4) Uani 1 1 d . .
Cl5S Cl 0.19484(9) -0.39183(8) 0.51463(9) 0.0541(4) Uani 1 1 d . .
Cl6S Cl 0.25949(11) -0.28041(9) 0.65333(9) 0.0649(5) Uani 1 1 d . .

loop_
_atom_site_aniso_label
_atom_site_aniso_U_11
_atom_site_aniso_U_22
_atom_site_aniso_U_33
_atom_site_aniso_U_23
_atom_site_aniso_U_13
_atom_site_aniso_U_12
Pd1 0.01481(15) 0.00810(14) 0.00840(15) 0.00120(13) 0.00349(11) 0.00088(12)
Cl1 0.0219(5) 0.0144(5) 0.0134(5) 0.0034(4) 0.0008(4) 0.0042(4)
Cl2 0.0215(5) 0.0151(5) 0.0111(5) -0.0007(4) 0.0070(4) 0.0029(4)
P1 0.0149(5) 0.0082(5) 0.0099(5) 0.0016(4) 0.0025(4) -0.0005(4)
P2 0.0146(5) 0.0086(5) 0.0095(5) -0.0003(4) 0.0038(4) 0.0000(4)
N1 0.0126(16) 0.0144(17) 0.0122(17) 0.0027(13) 0.0018(13) -0.0017(13)
C1 0.0141(19) 0.017(2) 0.0084(19) 0.0004(17) -0.0003(15) 0.0009(17)
C2 0.019(2) 0.015(2) 0.011(2) -0.0013(17) 0.0031(16) 0.0000(17)
C3 0.019(2) 0.018(2) 0.029(2) 0.0002(19) 0.0104(18) 0.0001(18)
C4 0.018(2) 0.031(3) 0.031(3) 0.001(2) 0.0108(19) 0.0047(19)
C5 0.026(2) 0.018(2) 0.026(2) -0.0002(19) 0.0051(19) 0.0096(18)
C6 0.024(2) 0.011(2) 0.021(2) -0.0006(17) 0.0070(18) -0.0002(17)
C7 0.011(2) 0.012(2) 0.024(2) 0.0029(18) 0.0073(17) -0.0010(16)
C8 0.030(3) 0.020(2) 0.025(3) 0.001(2) 0.000(2) -0.0012(19)
C9 0.032(3) 0.024(3) 0.040(3) 0.010(2) 0.004(2) 0.001(2)
C10 0.023(2) 0.012(2) 0.058(3) 0.004(2) 0.017(2) -0.0020(18)
C11 0.029(3) 0.019(2) 0.041(3) -0.008(2) 0.016(2) -0.004(2)
C12 0.025(2) 0.019(2) 0.027(3) -0.0019(19) 0.0097(19) -0.0008(18)
C13 0.016(2) 0.0087(18) 0.010(2) 0.0003(16) 0.0014(15) -0.0003(15)
C14 0.0141(19) 0.0118(19) 0.0085(19) 0.0010(16) 0.0022(15) 0.0007(16)
C15 0.017(2) 0.016(2) 0.016(2) 0.0024(17) 0.0031(16) 0.0026(16)
C16 0.020(2) 0.022(2) 0.026(2) -0.005(2) -0.0004(18) -0.0059(18)
C17 0.014(2) 0.031(3) 0.024(2) 0.000(2) -0.0032(17) 0.0038(19)
C18 0.032(3) 0.017(2) 0.033(3) 0.007(2) -0.001(2) 0.0028(19)
C19 0.028(2) 0.012(2) 0.026(3) -0.0002(18) 0.002(2) -0.0013(18)
C20 0.015(2) 0.0084(19) 0.014(2) 0.0007(16) 0.0031(16) -0.0002(15)
C21 0.023(2) 0.014(2) 0.013(2) 0.0001(17) 0.0045(17) -0.0004(17)
C22 0.026(2) 0.015(2) 0.021(2) 0.0010(18) 0.0131(19) -0.0027(17)
C23 0.023(2) 0.013(2) 0.027(3) -0.0003(19) 0.0059(19) -0.0056(17)
C24 0.021(2) 0.015(2) 0.018(2) -0.0044(18) 0.0027(17) -0.0005(17)
C25 0.016(2) 0.017(2) 0.012(2) 0.0029(17) 0.0034(16) 0.0032(16)
C26 0.018(2) 0.0099(19) 0.014(2) 0.0027(16) 0.0045(16) -0.0016(16)
C27 0.032(2) 0.030(2) 0.020(2) -0.011(2) 0.0165(19) -0.013(2)
C28 0.034(3) 0.043(3) 0.026(3) -0.005(2) 0.018(2) -0.012(2)
C29 0.029(2) 0.028(3) 0.027(3) 0.000(2) 0.009(2) -0.011(2)
C30 0.030(2) 0.026(2) 0.019(2) -0.0069(19) 0.0073(19) -0.013(2)
C31 0.023(2) 0.020(2) 0.013(2) -0.0014(17) 0.0073(17) -0.0017(17)
C32 0.017(2) 0.0118(19) 0.009(2) -0.0011(16) 0.0041(16) 0.0005(16)
C33 0.020(2) 0.015(2) 0.019(2) 0.0021(18) 0.0064(17) 0.0001(17)
C34 0.041(3) 0.012(2) 0.020(2) 0.0036(18) 0.006(2) -0.0051(19)
C35 0.051(3) 0.013(2) 0.013(2) 0.0033(18) 0.012(2) 0.011(2)
C36 0.031(3) 0.024(2) 0.032(3) 0.004(2) 0.017(2) 0.013(2)
C37 0.018(2) 0.022(2) 0.031(3) 0.003(2) 0.0115(19) 0.0015(18)
C1S 0.026(2) 0.015(2) 0.026(2) -0.0004(19) 0.0093(19) -0.0039(18)
Cl1S 0.0288(6) 0.0243(6) 0.0496(8) 0.0009(5) 0.0174(6) -0.0047(5)
Cl2S 0.0375(7) 0.0295(6) 0.0260(6) -0.0104(5) 0.0094(5) -0.0004(5)
Cl3S 0.0390(7) 0.0251(6) 0.0229(6) -0.0008(5) 0.0063(5) -0.0057(5)
C2S 0.043(3) 0.048(3) 0.051(3) -0.011(3) 0.022(3) -0.014(3)
Cl4S 0.0452(8) 0.0365(7) 0.0531(9) 0.0031(6) -0.0011(6) -0.0023(6)
Cl5S 0.0553(9) 0.0322(7) 0.0654(10) 0.0010(7) 0.0048(7) 0.0127(6)
Cl6S 0.0869(11) 0.0545(9) 0.0455(9) 0.0091(7) 0.0087(8) -0.0371(9)

loop_
_atom_type_symbol
_atom_type_description
_atom_type_scat_dispersion_real
_atom_type_scat_dispersion_imag
_atom_type_scat_source
C C 0.0033 0.0016 'International Tables Vol C Tables 4.2.6.8 and 6.1.1.4'
H H 0.0000 0.0000 'International Tables Vol C Tables 4.2.6.8 and 6.1.1.4'
N N 0.0061 0.0033 'International Tables Vol C Tables 4.2.6.8 and 6.1.1.4'
P P 0.1023 0.0942 'International Tables Vol C Tables 4.2.6.8 and 6.1.1.4'
Cl Cl 0.1484 0.1585 'International Tables Vol C Tables 4.2.6.8 and 6.1.1.4'
Pd Pd -0.9988 1.0072 'International Tables Vol C Tables 4.2.6.8 and 6.1.1.4'

loop_
_geom_angle_atom_site_label_1
_geom_angle_atom_site_label_2
_geom_angle_atom_site_label_3
_geom_angle
N1 Pd1 P2 88.34(9)
N1 Pd1 Cl1 173.76(9)
P2 Pd1 Cl1 87.22(4)
N1 Pd1 Cl2 91.80(9)
P2 Pd1 Cl2 173.40(4)
Cl1 Pd1 Cl2 93.11(3)
N1 P1 C13 103.43(16)
N1 P1 C20 115.08(17)
C13 P1 C20 107.22(17)
N1 P1 C14 111.65(16)
C13 P1 C14 110.92(17)
C20 P1 C14 108.38(17)
C32 P2 C26 106.64(17)
C32 P2 C13 104.29(16)
C26 P2 C13 104.23(17)
C32 P2 Pd1 118.34(12)
C26 P2 Pd1 116.17(13)
C13 P2 Pd1 105.58(12)
C1 N1 P1 120.3(2)
C1 N1 Pd1 123.8(2)
P1 N1 Pd1 114.43(16)
C6 C1 C2 119.2(3)
C6 C1 N1 121.5(3)
C2 C1 N1 119.2(3)
C3 C2 C1 118.7(4)
C3 C2 C7 118.9(3)
C1 C2 C7 122.3(3)
C4 C3 C2 121.4(4)
C4 C3 H3 119.3
C2 C3 H3 119.3
C5 C4 C3 119.9(4)
C5 C4 H4 120.1
C3 C4 H4 120.1
C4 C5 C6 120.0(4)
C4 C5 H5 120.0
C6 C5 H5 120.0
C5 C6 C1 120.7(4)
C5 C6 H6 119.6
C1 C6 H6 119.6
C8 C7 C12 117.9(4)
C8 C7 C2 120.4(4)
C12 C7 C2 121.7(4)
C7 C8 C9 121.0(4)
C7 C8 H8 119.5
C9 C8 H8 119.5
C10 C9 C8 120.4(4)
C10 C9 H9 119.8
C8 C9 H9 119.8
C11 C10 C9 119.3(4)
C11 C10 H10 120.4
C9 C10 H10 120.4
C10 C11 C12 120.7(4)
C10 C11 H11 119.7
C12 C11 H11 119.7
C11 C12 C7 120.8(4)
C11 C12 H12 119.6
C7 C12 H12 119.6
P1 C13 P2 106.05(18)
P1 C13 H13A 110.5
P2 C13 H13A 110.5
P1 C13 H13B 110.5
P2 C13 H13B 110.5
H13A C13 H13B 108.7
C15 C14 C19 119.3(3)
C15 C14 P1 120.0(3)
C19 C14 P1 120.4(3)
C14 C15 C16 120.6(4)
C14 C15 H15 119.7
C16 C15 H15 119.7
C17 C16 C15 119.7(4)
C17 C16 H16 120.1
C15 C16 H16 120.1
C18 C17 C16 120.2(4)
C18 C17 H17 119.9
C16 C17 H17 119.9
C17 C18 C19 120.3(4)
C17 C18 H18 119.9
C19 C18 H18 119.9
C18 C19 C14 120.0(4)
C18 C19 H19 120.0
C14 C19 H19 120.0
C25 C20 C21 120.2(3)
C25 C20 P1 120.4(3)
C21 C20 P1 119.4(3)
C22 C21 C20 119.7(4)
C22 C21 H21 120.2
C20 C21 H21 120.2
C21 C22 C23 119.7(4)
C21 C22 H22 120.1
C23 C22 H22 120.1
C24 C23 C22 120.6(4)
C24 C23 H23 119.7
C22 C23 H23 119.7
C25 C24 C23 119.9(4)
C25 C24 H24 120.1
C23 C24 H24 120.1
C24 C25 C20 120.0(4)
C24 C25 H25 120.0
C20 C25 H25 120.0
C31 C26 C27 120.0(4)
C31 C26 P2 120.7(3)
C27 C26 P2 119.3(3)
C26 C27 C28 119.9(4)
C26 C27 H27 120.0
C28 C27 H27 120.0
C29 C28 C27 120.1(4)
C29 C28 H28 120.0
C27 C28 H28 120.0
C30 C29 C28 119.9(4)
C30 C29 H29 120.0
C28 C29 H29 120.0
C29 C30 C31 120.5(4)
C29 C30 H30 119.7
C31 C30 H30 119.7
C26 C31 C30 119.5(4)
C26 C31 H31 120.2
C30 C31 H31 120.2
C37 C32 C33 119.6(4)
C37 C32 P2 123.0(3)
C33 C32 P2 117.4(3)
C34 C33 C32 119.6(4)
C34 C33 H33 120.2
C32 C33 H33 120.2
C35 C34 C33 120.3(4)
C35 C34 H34 119.8
C33 C34 H34 119.8
C36 C35 C34 119.8(4)
C36 C35 H35 120.1
C34 C35 H35 120.1
C35 C36 C37 120.9(4)
C35 C36 H36 119.6
C37 C36 H36 119.6
C36 C37 C32 119.7(4)
C36 C37 H37 120.2
C32 C37 H37 120.2
Cl2S C1S Cl1S 110.5(2)
Cl2S C1S Cl3S 110.2(2)
Cl1S C1S Cl3S 109.6(2)
Cl2S C1S H1S 108.9
Cl1S C1S H1S 108.9
Cl3S C1S H1S 108.9
Cl4S C2S Cl5S 113.5(3)
Cl4S C2S Cl6S 109.8(3)
Cl5S C2S Cl6S 110.1(3)
Cl4S C2S H2S 107.7
Cl5S C2S H2S 107.7
Cl6S C2S H2S 107.7

loop_
_geom_bond_atom_site_label_1
_geom_bond_atom_site_label_2
_geom_bond_distance
Pd1 N1 2.059(3)
Pd1 P2 2.2135(10)
Pd1 Cl1 2.2999(10)
Pd1 Cl2 2.3789(9)
P1 N1 1.605(3)
P1 C13 1.786(4)
P1 C20 1.792(4)
P1 C14 1.800(4)
P2 C32 1.804(4)
P2 C26 1.811(4)
P2 C13 1.835(4)
N1 C1 1.430(4)
C1 C6 1.392(5)
C1 C2 1.398(5)
C2 C3 1.387(5)
C2 C7 1.489(5)
C3 C4 1.378(6)
C3 H3 0.9500
C4 C5 1.366(6)
C4 H4 0.9500
C5 C6 1.385(5)
C5 H5 0.9500
C6 H6 0.9500
C7 C8 1.388(5)
C7 C12 1.393(6)
C8 C9 1.393(6)
C8 H8 0.9500
C9 C10 1.377(6)
C9 H9 0.9500
C10 C11 1.374(6)
C10 H10 0.9500
C11 C12 1.391(6)
C11 H11 0.9500
C12 H12 0.9500
C13 H13A 0.9900
C13 H13B 0.9900
C14 C15 1.386(5)
C14 C19 1.388(5)
C15 C16 1.386(5)
C15 H15 0.9500
C16 C17 1.378(6)
C16 H16 0.9500
C17 C18 1.377(6)
C17 H17 0.9500
C18 C19 1.386(6)
C18 H18 0.9500
C19 H19 0.9500
C20 C25 1.391(5)
C20 C21 1.398(5)
C21 C22 1.382(5)
C21 H21 0.9500
C22 C23 1.394(5)
C22 H22 0.9500
C23 C24 1.384(5)
C23 H23 0.9500
C24 C25 1.382(5)
C24 H24 0.9500
C25 H25 0.9500
C26 C31 1.376(5)
C26 C27 1.384(5)
C27 C28 1.386(6)
C27 H27 0.9500
C28 C29 1.375(6)
C28 H28 0.9500
C29 C30 1.371(6)
C29 H29 0.9500
C30 C31 1.390(5)
C30 H30 0.9500
C31 H31 0.9500
C32 C37 1.385(5)
C32 C33 1.395(5)
C33 C34 1.385(5)
C33 H33 0.9500
C34 C35 1.381(6)
C34 H34 0.9500
C35 C36 1.368(6)
C35 H35 0.9500
C36 C37 1.384(5)
C36 H36 0.9500
C37 H37 0.9500
C1S Cl2S 1.756(4)
C1S Cl1S 1.763(4)
C1S Cl3S 1.766(4)
C1S H1S 1.0000
C2S Cl4S 1.719(5)
C2S Cl5S 1.748(5)
C2S Cl6S 1.775(5)
C2S H2S 1.0000

loop_
_geom_torsion_atom_site_label_1
_geom_torsion_atom_site_label_2
_geom_torsion_atom_site_label_3
_geom_torsion_atom_site_label_4
_geom_torsion
C13 P1 N1 C1 -145.3(3)
C20 P1 N1 C1 98.1(3)
C14 P1 N1 C1 -25.9(3)
C13 P1 N1 Pd1 48.4(2)
C20 P1 N1 Pd1 -68.2(2)
C14 P1 N1 Pd1 167.69(16)
P1 N1 C1 C6 -60.2(4)
Pd1 N1 C1 C6 104.8(4)
P1 N1 C1 C2 117.1(3)
Pd1 N1 C1 C2 -77.9(4)
C6 C1 C2 C3 1.5(5)
N1 C1 C2 C3 -175.9(3)
C6 C1 C2 C7 -178.4(4)
N1 C1 C2 C7 4.2(5)
C1 C2 C3 C4 -0.5(6)
C7 C2 C3 C4 179.4(4)
C2 C3 C4 C5 -0.8(6)
C3 C4 C5 C6 1.1(6)
C4 C5 C6 C1 0.0(6)
C2 C1 C6 C5 -1.3(6)
N1 C1 C6 C5 176.0(3)
C3 C2 C7 C8 -92.7(5)
C1 C2 C7 C8 87.2(5)
C3 C2 C7 C12 84.3(5)
C1 C2 C7 C12 -95.8(5)
C12 C7 C8 C9 -0.4(6)
C2 C7 C8 C9 176.7(4)
C7 C8 C9 C10 0.4(7)
C8 C9 C10 C11 0.5(7)
C9 C10 C11 C12 -1.3(6)
C10 C11 C12 C7 1.2(6)
C8 C7 C12 C11 -0.4(6)
C2 C7 C12 C11 -177.5(4)
N1 P1 C13 P2 -46.6(2)
C20 P1 C13 P2 75.4(2)
C14 P1 C13 P2 -166.46(17)
C32 P2 C13 P1 152.95(18)
C26 P2 C13 P1 -95.4(2)
Pd1 P2 C13 P1 27.53(19)
N1 P1 C14 C15 -77.4(3)
C13 P1 C14 C15 37.4(3)
C20 P1 C14 C15 154.9(3)
N1 P1 C14 C19 96.7(3)
C13 P1 C14 C19 -148.5(3)
C20 P1 C14 C19 -31.1(4)
C19 C14 C15 C16 -0.3(6)
P1 C14 C15 C16 173.8(3)
C14 C15 C16 C17 -0.4(6)
C15 C16 C17 C18 0.8(7)
C16 C17 C18 C19 -0.3(7)
C17 C18 C19 C14 -0.4(7)
C15 C14 C19 C18 0.7(6)
P1 C14 C19 C18 -173.4(3)
N1 P1 C20 C25 0.1(4)
C13 P1 C20 C25 -114.3(3)
C14 P1 C20 C25 125.9(3)
N1 P1 C20 C21 177.3(3)
C13 P1 C20 C21 62.9(3)
C14 P1 C20 C21 -56.9(3)
C25 C20 C21 C22 -1.4(6)
P1 C20 C21 C22 -178.7(3)
C20 C21 C22 C23 1.0(6)
C21 C22 C23 C24 0.3(6)
C22 C23 C24 C25 -1.1(6)
C23 C24 C25 C20 0.7(6)
C21 C20 C25 C24 0.5(6)
P1 C20 C25 C24 177.8(3)
C32 P2 C26 C31 -120.2(3)
C13 P2 C26 C31 129.8(3)
Pd1 P2 C26 C31 14.1(4)
C32 P2 C26 C27 61.3(4)
C13 P2 C26 C27 -48.6(4)
Pd1 P2 C26 C27 -164.3(3)
C31 C26 C27 C28 2.1(6)
P2 C26 C27 C28 -179.4(3)
C26 C27 C28 C29 -0.6(7)
C27 C28 C29 C30 -1.7(7)
C28 C29 C30 C31 2.5(7)
C27 C26 C31 C30 -1.3(6)
P2 C26 C31 C30 -179.7(3)
C29 C30 C31 C26 -1.0(6)
C26 P2 C32 C37 9.8(4)
C13 P2 C32 C37 119.7(3)
Pd1 P2 C32 C37 -123.4(3)
C26 P2 C32 C33 -169.8(3)
C13 P2 C32 C33 -59.9(3)
Pd1 P2 C32 C33 57.0(3)
C37 C32 C33 C34 -2.5(6)
P2 C32 C33 C34 177.1(3)
C32 C33 C34 C35 1.3(6)
C33 C34 C35 C36 0.5(6)
C34 C35 C36 C37 -1.1(6)
C35 C36 C37 C32 -0.1(6)
C33 C32 C37 C36 1.9(6)
P2 C32 C37 C36 -177.7(3)
